data_1520887
loop_
_publ_author_name
'Boullay, P.'
'Hervieu, M.'
'Nguyen, N.'
'Raveau, B.'

_publ_section_title
;
 Synthesis, average structure, and magnetic properties of oxygen deficient
 perovskites (Ba2-3x Bi3x-1) (Fe2x Bi1-2x) O2+3x/2
;
_journal_name_full 'Journal of Solid State Chemistry'
_journal_page_first 45
_journal_page_last 57
_journal_volume 147
_journal_year 1999
_chemical_formula_sum 'Ba0.57 Bi0.47 Fe0.96 O2.7'
_chemical_name_systematic '(Ba0.57 Bi0.43) (Fe0.96 Bi0.04) O2.7'
_space_group_IT_number 123
_symmetry_space_group_name_Hall '-P 4 2'
_symmetry_space_group_name_H-M 'P 4/m m m'
_cell_angle_alpha 90
_cell_angle_beta 90
_cell_angle_gamma 90
_cell_formula_units_Z 1
_cell_length_a 3.9954
_cell_length_b 3.9954
_cell_length_c 4.09
_cell_volume 65.290
_citation_journal_id_ASTM JSSCBI
_cod_data_source_file Boullay_JSSCBI_1999_329.cif
_cod_data_source_block Ba0.57Bi0.47Fe0.96O2.7
_cod_original_cell_volume 65.28957
_cod_database_code 1520887

loop_
_symmetry_equiv_pos_as_xyz
x,y,z
-y,x,z
-x,-y,z
y,-x,z
x,-y,-z
y,x,-z
-x,y,-z
-y,-x,-z
-x,-y,-z
y,-x,-z
x,y,-z
-y,x,-z
-x,y,z
-y,-x,z
x,-y,z
y,x,z

loop_
_atom_site_label
_atom_site_type_symbol
_atom_site_fract_x
_atom_site_fract_y
_atom_site_fract_z
_atom_site_occupancy
_atom_site_U_iso_or_equiv
Ba1 Ba+2 0 0 0 0.57 0.0
Bi2 Bi+3 0.5 0.5 0.5 0.04 0.0
O1 O-2 0.5 0.5 0 0.9 0.0
O2 O-2 0.5 0 0.5 0.9 0.0
Fe1 Fe+3 0.5 0.5 0.5 0.96 0.0
Bi1 Bi+3 0 0 0 0.43 0.0
